data_7029779
loop_
_publ_author_name
'Stasch, Andreas'

_publ_section_title
;
 Reactivity studies of a soluble LiH-complex and non-spectator behaviour
 of its stabilising phosphinoamide ligand.
;
_journal_issue 19
_journal_name_full 'Dalton transactions (Cambridge, England : 2003)'
_journal_page_first 7078
_journal_page_last 7086
_journal_paper_doi 10.1039/c3dt52140k
_journal_volume 43
_journal_year 2014
_chemical_formula_sum 'C40 H45 Li N3 O P'
_chemical_formula_weight 621.70
_chemical_name_systematic
; 
 ? 
;
_space_group_IT_number 2
_symmetry_cell_setting triclinic
_symmetry_space_group_name_Hall '-P 1'
_symmetry_space_group_name_H-M 'P -1'
_atom_sites_solution_hydrogens geom
_atom_sites_solution_primary direct
_atom_sites_solution_secondary difmap
_audit_creation_method SHELXL-97
_cell_angle_alpha 88.050(6)
_cell_angle_beta 75.353(7)
_cell_angle_gamma 83.371(6)
_cell_formula_units_Z 2
_cell_length_a 10.0694(8)
_cell_length_b 12.8595(9)
_cell_length_c 13.9119(11)
_cell_measurement_reflns_used 4880
_cell_measurement_temperature 123(2)
_cell_measurement_theta_max 29.0445
_cell_measurement_theta_min 2.0967
_cell_volume 1731.2(2)
_computing_data_collection
;
CrysAlisPro, Agilent Technologies,
Version 1.171.35.15 (release 03-08-2011 CrysAlis171 .NET)
(compiled Aug  3 2011,13:03:54)
;
_computing_molecular_graphics 'X-Seed (Barbour, 1999)'
_computing_publication_material 'CIFTAB (Sheldrick, 1997)'
_computing_structure_refinement 'SHELXL-97 (Sheldrick, 1997)'
_computing_structure_solution 'SHELXS-97 (Sheldrick, 1990)'
_diffrn_ambient_temperature 123(2)
_diffrn_measured_fraction_theta_full 0.997
_diffrn_measured_fraction_theta_max 0.997
_diffrn_measurement_device_type 'Xcalibur, Ruby, Gemini ultra'
_diffrn_measurement_method '\w scans'
_diffrn_radiation_monochromator graphite
_diffrn_radiation_source 'Enhance (Mo) X-ray Source'
_diffrn_radiation_type MoK\a
_diffrn_radiation_wavelength 0.71073
_diffrn_reflns_av_R_equivalents 0.0387
_diffrn_reflns_av_sigmaI/netI 0.0822
_diffrn_reflns_limit_h_max 12
_diffrn_reflns_limit_h_min -12
_diffrn_reflns_limit_k_max 15
_diffrn_reflns_limit_k_min -15
_diffrn_reflns_limit_l_max 17
_diffrn_reflns_limit_l_min -13
_diffrn_reflns_number 11808
_diffrn_reflns_theta_full 26.00
_diffrn_reflns_theta_max 26.00
_diffrn_reflns_theta_min 2.10
_exptl_absorpt_coefficient_mu 0.115
_exptl_absorpt_correction_T_max 0.9775
_exptl_absorpt_correction_T_min 0.9610
_exptl_absorpt_correction_type multi-scan
_exptl_crystal_colour colourless
_exptl_crystal_density_diffrn 1.193
_exptl_crystal_density_method 'not measured'
_exptl_crystal_description block
_exptl_crystal_F_000 664
_exptl_crystal_size_max 0.35
_exptl_crystal_size_mid 0.30
_exptl_crystal_size_min 0.20
_refine_diff_density_max 0.617
_refine_diff_density_min -0.395
_refine_diff_density_rms 0.054
_refine_ls_extinction_method none
_refine_ls_goodness_of_fit_ref 1.017
_refine_ls_hydrogen_treatment constr
_refine_ls_matrix_type full
_refine_ls_number_parameters 419
_refine_ls_number_reflns 6783
_refine_ls_number_restraints 0
_refine_ls_restrained_S_all 1.017
_refine_ls_R_factor_all 0.0844
_refine_ls_R_factor_gt 0.0546
_refine_ls_shift/su_max 0.001
_refine_ls_shift/su_mean 0.000
_refine_ls_structure_factor_coef Fsqd
_refine_ls_weighting_details 'calc w=1/[\s^2^(Fo^2^)+(0.0491P)^2^+0.0000P] where P=(Fo^2^+2Fc^2^)/3'
_refine_ls_weighting_scheme calc
_refine_ls_wR_factor_gt 0.1096
_refine_ls_wR_factor_ref 0.1248
_reflns_number_gt 4857
_reflns_number_total 6783
_reflns_threshold_expression >2sigma(I)
_cod_data_source_file c3dt52140k2.cif
_cod_data_source_block compound_6
_cod_depositor_comments
;Adding full bibliography for
 ./tmp-cod-update-bibliographies-12899/cifs/7029779.cif.
;
_cod_original_sg_symbol_H-M P-1
_cod_database_code 7029779

loop_
_symmetry_equiv_pos_as_xyz
'x, y, z'
'-x, -y, -z'

loop_
_atom_site_label
_atom_site_type_symbol
_atom_site_fract_x
_atom_site_fract_y
_atom_site_fract_z
_atom_site_U_iso_or_equiv
_atom_site_adp_type
_atom_site_occupancy
_atom_site_symmetry_multiplicity
_atom_site_calc_flag
_atom_site_refinement_flags
P1 P 0.88391(6) 0.81204(4) 0.21489(4) 0.01948(15) Uani 1 1 d .
O1 O 0.60291(16) 0.79618(13) 0.50954(10) 0.0362(4) Uani 1 1 d .
N1 N 0.86395(17) 0.73595(12) 0.30777(12) 0.0203(4) Uani 1 1 d .
C1 C 1.0404(2) 0.77632(16) 0.12074(15) 0.0225(5) Uani 1 1 d .
Li1 Li 0.6632(4) 0.7840(3) 0.3697(3) 0.0307(9) Uani 1 1 d .
N2 N 0.75171(17) 0.82998(13) 0.15978(12) 0.0211(4) Uani 1 1 d .
C2 C 1.0675(2) 0.67352(16) 0.08598(15) 0.0263(5) Uani 1 1 d .
H2 H 1.0028 0.6248 0.1111 0.032 Uiso 1 1 calc R
N3 N 0.63275(18) 0.84134(13) 0.24586(12) 0.0220(4) Uani 1 1 d .
C3 C 1.1877(3) 0.64223(19) 0.01541(16) 0.0361(6) Uani 1 1 d .
H3 H 1.2055 0.5722 -0.0080 0.043 Uiso 1 1 calc R
C4 C 1.2821(3) 0.7125(2) -0.02119(17) 0.0397(7) Uani 1 1 d .
H4 H 1.3634 0.6912 -0.0712 0.048 Uiso 1 1 calc R
C5 C 1.2591(2) 0.81338(19) 0.01428(17) 0.0368(6) Uani 1 1 d .
H5 H 1.3257 0.8609 -0.0098 0.044 Uiso 1 1 calc R
C6 C 1.1379(2) 0.84577(17) 0.08553(16) 0.0273(5) Uani 1 1 d .
H6 H 1.1220 0.9154 0.1100 0.033 Uiso 1 1 calc R
C7 C 0.8858(2) 0.94249(15) 0.25742(15) 0.0209(5) Uani 1 1 d .
C8 C 0.9069(2) 0.95649(16) 0.35142(15) 0.0234(5) Uani 1 1 d .
H8 H 0.9160 0.8978 0.3935 0.028 Uiso 1 1 calc R
C9 C 0.9143(2) 1.05613(16) 0.38313(17) 0.0281(5) Uani 1 1 d .
H9 H 0.9273 1.0657 0.4474 0.034 Uiso 1 1 calc R
C10 C 0.9029(2) 1.14163(16) 0.32179(17) 0.0299(5) Uani 1 1 d .
H10 H 0.9102 1.2095 0.3434 0.036 Uiso 1 1 calc R
C11 C 0.8809(2) 1.12877(16) 0.22882(17) 0.0282(5) Uani 1 1 d .
H11 H 0.8722 1.1878 0.1870 0.034 Uiso 1 1 calc R
C12 C 0.8715(2) 1.02951(15) 0.19694(16) 0.0242(5) Uani 1 1 d .
H12 H 0.8553 1.0208 0.1335 0.029 Uiso 1 1 calc R
C13 C 0.9278(2) 0.63258(15) 0.31522(14) 0.0199(5) Uani 1 1 d .
C14 C 1.0626(2) 0.61458(16) 0.32936(14) 0.0229(5) Uani 1 1 d .
C15 C 1.1169(2) 0.51239(17) 0.34378(16) 0.0301(5) Uani 1 1 d .
H15 H 1.2076 0.4999 0.3533 0.036 Uiso 1 1 calc R
C16 C 1.0425(3) 0.42896(17) 0.34461(18) 0.0345(6) Uani 1 1 d .
H16 H 1.0808 0.3598 0.3554 0.041 Uiso 1 1 calc R
C17 C 0.9118(2) 0.44705(16) 0.32965(17) 0.0309(5) Uani 1 1 d .
H17 H 0.8609 0.3893 0.3297 0.037 Uiso 1 1 calc R
C18 C 0.8527(2) 0.54628(15) 0.31459(15) 0.0222(5) Uani 1 1 d .
C19 C 1.1502(2) 0.70259(16) 0.33063(15) 0.0241(5) Uani 1 1 d .
H19 H 1.1036 0.7674 0.3062 0.029 Uiso 1 1 calc R
C20 C 1.1559(3) 0.72317(19) 0.43736(16) 0.0345(6) Uani 1 1 d .
H20A H 1.0619 0.7406 0.4787 0.052 Uiso 1 1 calc R
H20B H 1.2100 0.7817 0.4376 0.052 Uiso 1 1 calc R
H20C H 1.1993 0.6604 0.4640 0.052 Uiso 1 1 calc R
C21 C 1.2948(2) 0.68268(18) 0.26288(16) 0.0300(5) Uani 1 1 d .
H21A H 1.3455 0.6226 0.2880 0.045 Uiso 1 1 calc R
H21B H 1.3433 0.7448 0.2614 0.045 Uiso 1 1 calc R
H21C H 1.2887 0.6678 0.1956 0.045 Uiso 1 1 calc R
C22 C 0.7075(2) 0.56049(16) 0.29973(15) 0.0250(5) Uani 1 1 d .
H22 H 0.6908 0.6327 0.2731 0.030 Uiso 1 1 calc R
C23 C 0.6018(3) 0.5511(2) 0.39914(17) 0.0410(6) Uani 1 1 d .
H23A H 0.6154 0.4805 0.4263 0.062 Uiso 1 1 calc R
H23B H 0.5084 0.5641 0.3892 0.062 Uiso 1 1 calc R
H23C H 0.6138 0.6026 0.4456 0.062 Uiso 1 1 calc R
C24 C 0.6870(3) 0.48306(18) 0.22592(18) 0.0419(7) Uani 1 1 d .
H24A H 0.7573 0.4877 0.1632 0.063 Uiso 1 1 calc R
H24B H 0.5950 0.4996 0.2141 0.063 Uiso 1 1 calc R
H24C H 0.6956 0.4119 0.2529 0.063 Uiso 1 1 calc R
C25 C 0.7411(2) 0.76807(15) 0.07848(15) 0.0222(5) Uani 1 1 d .
C26 C 0.6346(2) 0.70564(16) 0.08905(16) 0.0260(5) Uani 1 1 d .
H26 H 0.5663 0.7046 0.1502 0.031 Uiso 1 1 calc R
C27 C 0.6279(2) 0.64468(17) 0.01026(16) 0.0310(6) Uani 1 1 d .
H27 H 0.5547 0.6022 0.0181 0.037 Uiso 1 1 calc R
C28 C 0.7261(3) 0.64491(18) -0.07924(17) 0.0337(6) Uani 1 1 d .
H28 H 0.7235 0.6005 -0.1318 0.040 Uiso 1 1 calc R
C29 C 0.8282(3) 0.71092(18) -0.09110(16) 0.0319(6) Uani 1 1 d .
H29 H 0.8949 0.7132 -0.1529 0.038 Uiso 1 1 calc R
C30 C 0.8342(2) 0.77365(17) -0.01380(15) 0.0277(5) Uani 1 1 d .
H30 H 0.9024 0.8209 -0.0239 0.033 Uiso 1 1 calc R
C31 C 0.5301(2) 0.91567(15) 0.23096(15) 0.0213(5) Uani 1 1 d .
C32 C 0.4103(2) 0.93126(16) 0.31084(16) 0.0259(5) Uani 1 1 d .
H32 H 0.4090 0.8951 0.3717 0.031 Uiso 1 1 calc R
C33 C 0.2964(2) 0.99705(17) 0.30258(17) 0.0300(5) Uani 1 1 d .
H33 H 0.2168 1.0038 0.3568 0.036 Uiso 1 1 calc R
C34 C 0.2961(2) 1.05396(17) 0.21579(17) 0.0316(6) Uani 1 1 d .
H34 H 0.2172 1.0995 0.2100 0.038 Uiso 1 1 calc R
C35 C 0.4133(2) 1.04255(17) 0.13830(16) 0.0291(5) Uani 1 1 d .
H35 H 0.4154 1.0822 0.0791 0.035 Uiso 1 1 calc R
C36 C 0.5283(2) 0.97459(16) 0.14475(15) 0.0235(5) Uani 1 1 d .
H36 H 0.6070 0.9679 0.0898 0.028 Uiso 1 1 calc R
C37 C 0.6978(2) 0.7548(2) 0.56766(16) 0.0353(6) Uani 1 1 d .
H37A H 0.7507 0.8102 0.5818 0.042 Uiso 1 1 calc R
H37B H 0.7634 0.6971 0.5321 0.042 Uiso 1 1 calc R
C38 C 0.6078(2) 0.71558(19) 0.66233(17) 0.0362(6) Uani 1 1 d .
H38A H 0.6529 0.7155 0.7179 0.043 Uiso 1 1 calc R
H38B H 0.5849 0.6441 0.6541 0.043 Uiso 1 1 calc R
C39 C 0.4801(2) 0.79513(17) 0.67917(16) 0.0304(5) Uani 1 1 d .
H39A H 0.3975 0.7644 0.7187 0.036 Uiso 1 1 calc R
H39B H 0.4929 0.8580 0.7136 0.036 Uiso 1 1 calc R
C40 C 0.4676(3) 0.8216(2) 0.57482(17) 0.0441(7) Uani 1 1 d .
H40A H 0.4001 0.7803 0.5572 0.053 Uiso 1 1 calc R
H40B H 0.4362 0.8969 0.5694 0.053 Uiso 1 1 calc R

loop_
_atom_site_aniso_label
_atom_site_aniso_U_11
_atom_site_aniso_U_22
_atom_site_aniso_U_33
_atom_site_aniso_U_23
_atom_site_aniso_U_13
_atom_site_aniso_U_12
P1 0.0182(3) 0.0193(3) 0.0206(3) 0.0008(2) -0.0044(2) -0.0020(2)
O1 0.0237(10) 0.0574(10) 0.0229(8) 0.0008(8) -0.0034(7) 0.0086(8)
N1 0.0211(10) 0.0184(8) 0.0202(9) -0.0006(7) -0.0034(8) -0.0010(7)
C1 0.0212(12) 0.0252(11) 0.0211(11) 0.0013(9) -0.0073(9) 0.0016(9)
Li1 0.026(2) 0.037(2) 0.0243(19) 0.0043(17) -0.0013(17) 0.0027(17)
N2 0.0149(10) 0.0269(9) 0.0199(9) 0.0011(8) -0.0023(7) -0.0009(7)
C2 0.0291(14) 0.0282(12) 0.0210(11) -0.0001(10) -0.0080(10) 0.0029(10)
N3 0.0182(10) 0.0250(9) 0.0207(9) -0.0005(7) -0.0018(8) -0.0003(7)
C3 0.0420(16) 0.0383(14) 0.0238(12) -0.0045(11) -0.0073(12) 0.0122(12)
C4 0.0314(16) 0.0560(17) 0.0223(12) 0.0028(12) 0.0018(11) 0.0136(13)
C5 0.0222(14) 0.0498(15) 0.0349(13) 0.0149(12) -0.0026(11) -0.0036(11)
C6 0.0228(13) 0.0281(12) 0.0290(12) 0.0041(10) -0.0045(10) -0.0003(10)
C7 0.0141(11) 0.0216(10) 0.0257(11) 0.0011(9) -0.0036(9) 0.0000(8)
C8 0.0193(12) 0.0211(11) 0.0284(12) 0.0032(9) -0.0053(10) 0.0005(9)
C9 0.0262(13) 0.0274(12) 0.0314(12) -0.0059(10) -0.0096(10) 0.0015(10)
C10 0.0253(13) 0.0204(11) 0.0432(14) -0.0065(11) -0.0066(11) -0.0018(9)
C11 0.0215(13) 0.0236(11) 0.0362(13) 0.0067(10) -0.0036(10) 0.0010(9)
C12 0.0211(12) 0.0251(11) 0.0254(11) 0.0035(10) -0.0050(10) -0.0006(9)
C13 0.0205(12) 0.0223(11) 0.0147(10) 0.0000(9) -0.0018(9) 0.0007(9)
C14 0.0213(13) 0.0276(11) 0.0186(10) 0.0011(9) -0.0033(9) -0.0014(9)
C15 0.0236(13) 0.0315(12) 0.0352(13) 0.0054(11) -0.0103(11) 0.0024(10)
C16 0.0327(15) 0.0220(11) 0.0476(15) 0.0079(11) -0.0108(12) 0.0018(10)
C17 0.0312(14) 0.0232(11) 0.0383(13) 0.0043(10) -0.0077(11) -0.0065(10)
C18 0.0228(12) 0.0238(11) 0.0199(10) 0.0010(9) -0.0047(9) -0.0034(9)
C19 0.0194(12) 0.0265(11) 0.0256(11) 0.0011(10) -0.0052(10) -0.0003(9)
C20 0.0339(15) 0.0419(14) 0.0282(12) -0.0032(11) -0.0060(11) -0.0092(11)
C21 0.0229(13) 0.0369(13) 0.0300(12) -0.0020(11) -0.0055(10) -0.0046(10)
C22 0.0247(13) 0.0251(11) 0.0264(11) 0.0028(9) -0.0081(10) -0.0043(9)
C23 0.0258(15) 0.0594(16) 0.0364(14) 0.0062(13) -0.0061(12) -0.0045(12)
C24 0.0492(18) 0.0376(14) 0.0465(15) -0.0031(12) -0.0247(14) -0.0061(12)
C25 0.0234(13) 0.0223(11) 0.0211(11) 0.0022(9) -0.0080(10) 0.0010(9)
C26 0.0246(13) 0.0289(12) 0.0248(11) 0.0032(10) -0.0081(10) -0.0011(10)
C27 0.0336(15) 0.0307(12) 0.0338(13) 0.0014(11) -0.0168(12) -0.0061(10)
C28 0.0439(16) 0.0330(13) 0.0281(13) -0.0042(11) -0.0183(12) 0.0017(11)
C29 0.0340(15) 0.0389(13) 0.0210(11) -0.0011(11) -0.0062(11) 0.0015(11)
C30 0.0277(13) 0.0319(12) 0.0238(11) 0.0027(10) -0.0075(10) -0.0028(10)
C31 0.0203(12) 0.0208(10) 0.0244(11) -0.0021(9) -0.0076(9) -0.0032(9)
C32 0.0235(13) 0.0285(12) 0.0250(12) 0.0033(10) -0.0052(10) -0.0032(10)
C33 0.0209(13) 0.0334(12) 0.0332(13) -0.0004(11) -0.0029(10) -0.0015(10)
C34 0.0245(14) 0.0330(13) 0.0382(14) -0.0019(11) -0.0129(11) 0.0046(10)
C35 0.0318(14) 0.0302(12) 0.0267(12) 0.0035(10) -0.0121(11) 0.0001(10)
C36 0.0231(13) 0.0269(11) 0.0201(11) -0.0011(9) -0.0055(9) 0.0000(9)
C37 0.0263(14) 0.0526(15) 0.0257(12) -0.0027(11) -0.0085(11) 0.0058(11)
C38 0.0321(15) 0.0452(14) 0.0302(13) 0.0019(11) -0.0093(11) 0.0030(11)
C39 0.0257(14) 0.0372(13) 0.0258(12) -0.0009(10) -0.0030(10) -0.0008(10)
C40 0.0265(15) 0.0693(18) 0.0303(13) -0.0023(13) -0.0030(11) 0.0117(13)

loop_
_atom_type_symbol
_atom_type_description
_atom_type_scat_dispersion_real
_atom_type_scat_dispersion_imag
_atom_type_scat_source
C C 0.0033 0.0016 'International Tables Vol C Tables 4.2.6.8 and 6.1.1.4'
H H 0.0000 0.0000 'International Tables Vol C Tables 4.2.6.8 and 6.1.1.4'
Li Li -0.0003 0.0001 'International Tables Vol C Tables 4.2.6.8 and 6.1.1.4'
N N 0.0061 0.0033 'International Tables Vol C Tables 4.2.6.8 and 6.1.1.4'
O O 0.0106 0.0060 'International Tables Vol C Tables 4.2.6.8 and 6.1.1.4'
P P 0.1023 0.0942 'International Tables Vol C Tables 4.2.6.8 and 6.1.1.4'

loop_
_geom_angle_atom_site_label_1
_geom_angle_atom_site_label_2
_geom_angle_atom_site_label_3
_geom_angle
N1 P1 N2 115.90(9)
N1 P1 C1 113.25(9)
N2 P1 C1 108.22(9)
N1 P1 C7 108.26(9)
N2 P1 C7 101.23(9)
C1 P1 C7 109.19(10)
C40 O1 C37 109.25(16)
C40 O1 Li1 131.69(18)
C37 O1 Li1 117.86(17)
C13 N1 P1 128.81(13)
C13 N1 Li1 124.51(18)
P1 N1 Li1 97.62(14)
C6 C1 C2 119.1(2)
C6 C1 P1 122.30(15)
C2 C1 P1 118.50(17)
O1 Li1 N3 143.9(2)
O1 Li1 N1 118.8(2)
N3 Li1 N1 92.91(17)
C25 N2 N3 117.26(16)
C25 N2 P1 124.06(13)
N3 N2 P1 101.48(11)
C3 C2 C1 120.4(2)
C3 C2 H2 119.8
C1 C2 H2 119.8
C31 N3 N2 112.44(16)
C31 N3 Li1 128.72(17)
N2 N3 Li1 116.14(16)
C4 C3 C2 120.1(2)
C4 C3 H3 120.0
C2 C3 H3 120.0
C5 C4 C3 120.4(2)
C5 C4 H4 119.8
C3 C4 H4 119.8
C4 C5 C6 120.0(2)
C4 C5 H5 120.0
C6 C5 H5 120.0
C1 C6 C5 120.0(2)
C1 C6 H6 120.0
C5 C6 H6 120.0
C12 C7 C8 119.31(18)
C12 C7 P1 121.19(15)
C8 C7 P1 119.46(16)
C9 C8 C7 119.9(2)
C9 C8 H8 120.1
C7 C8 H8 120.1
C10 C9 C8 120.3(2)
C10 C9 H9 119.8
C8 C9 H9 119.8
C9 C10 C11 120.25(19)
C9 C10 H10 119.9
C11 C10 H10 119.9
C10 C11 C12 119.8(2)
C10 C11 H11 120.1
C12 C11 H11 120.1
C11 C12 C7 120.37(19)
C11 C12 H12 119.8
C7 C12 H12 119.8
C14 C13 C18 119.15(18)
C14 C13 N1 120.99(18)
C18 C13 N1 119.75(19)
C15 C14 C13 118.9(2)
C15 C14 C19 118.6(2)
C13 C14 C19 122.48(18)
C16 C15 C14 121.6(2)
C16 C15 H15 119.2
C14 C15 H15 119.2
C15 C16 C17 119.1(2)
C15 C16 H16 120.5
C17 C16 H16 120.5
C16 C17 C18 122.0(2)
C16 C17 H17 119.0
C18 C17 H17 119.0
C17 C18 C13 119.2(2)
C17 C18 C22 119.15(19)
C13 C18 C22 121.66(18)
C14 C19 C21 113.04(16)
C14 C19 C20 110.12(18)
C21 C19 C20 110.83(18)
C14 C19 H19 107.5
C21 C19 H19 107.5
C20 C19 H19 107.5
C19 C20 H20A 109.5
C19 C20 H20B 109.5
H20A C20 H20B 109.5
C19 C20 H20C 109.5
H20A C20 H20C 109.5
H20B C20 H20C 109.5
C19 C21 H21A 109.5
C19 C21 H21B 109.5
H21A C21 H21B 109.5
C19 C21 H21C 109.5
H21A C21 H21C 109.5
H21B C21 H21C 109.5
C18 C22 C24 112.59(17)
C18 C22 C23 110.18(17)
C24 C22 C23 110.0(2)
C18 C22 H22 108.0
C24 C22 H22 108.0
C23 C22 H22 108.0
C22 C23 H23A 109.5
C22 C23 H23B 109.5
H23A C23 H23B 109.5
C22 C23 H23C 109.5
H23A C23 H23C 109.5
H23B C23 H23C 109.5
C22 C24 H24A 109.5
C22 C24 H24B 109.5
H24A C24 H24B 109.5
C22 C24 H24C 109.5
H24A C24 H24C 109.5
H24B C24 H24C 109.5
C26 C25 C30 118.77(18)
C26 C25 N2 120.92(19)
C30 C25 N2 120.24(19)
C25 C26 C27 120.0(2)
C25 C26 H26 120.0
C27 C26 H26 120.0
C28 C27 C26 121.0(2)
C28 C27 H27 119.5
C26 C27 H27 119.5
C27 C28 C29 118.8(2)
C27 C28 H28 120.6
C29 C28 H28 120.6
C28 C29 C30 120.6(2)
C28 C29 H29 119.7
C30 C29 H29 119.7
C29 C30 C25 120.5(2)
C29 C30 H30 119.8
C25 C30 H30 119.8
N3 C31 C36 127.43(19)
N3 C31 C32 116.11(19)
C36 C31 C32 116.41(18)
C33 C32 C31 121.8(2)
C33 C32 H32 119.1
C31 C32 H32 119.1
C32 C33 C34 120.8(2)
C32 C33 H33 119.6
C34 C33 H33 119.6
C35 C34 C33 118.3(2)
C35 C34 H34 120.9
C33 C34 H34 120.9
C34 C35 C36 121.6(2)
C34 C35 H35 119.2
C36 C35 H35 119.2
C35 C36 C31 121.1(2)
C35 C36 H36 119.5
C31 C36 H36 119.5
O1 C37 C38 105.00(19)
O1 C37 H37A 110.7
C38 C37 H37A 110.7
O1 C37 H37B 110.7
C38 C37 H37B 110.7
H37A C37 H37B 108.8
C37 C38 C39 102.2(2)
C37 C38 H38A 111.3
C39 C38 H38A 111.3
C37 C38 H38B 111.3
C39 C38 H38B 111.3
H38A C38 H38B 109.2
C40 C39 C38 103.09(17)
C40 C39 H39A 111.1
C38 C39 H39A 111.1
C40 C39 H39B 111.1
C38 C39 H39B 111.1
H39A C39 H39B 109.1
O1 C40 C39 106.73(18)
O1 C40 H40A 110.4
C39 C40 H40A 110.4
O1 C40 H40B 110.4
C39 C40 H40B 110.4
H40A C40 H40B 108.6

loop_
_geom_bond_atom_site_label_1
_geom_bond_atom_site_label_2
_geom_bond_distance
P1 N1 1.5797(18)
P1 N2 1.6871(17)
P1 C1 1.800(2)
P1 C7 1.801(2)
O1 C40 1.442(3)
O1 C37 1.447(3)
O1 Li1 1.892(4)
N1 C13 1.421(2)
N1 Li1 2.019(4)
C1 C6 1.390(3)
C1 C2 1.396(3)
Li1 N3 1.932(4)
N2 C25 1.438(2)
N2 N3 1.462(2)
C2 C3 1.380(3)
C2 H2 0.9500
N3 C31 1.375(3)
C3 C4 1.379(4)
C3 H3 0.9500
C4 C5 1.377(3)
C4 H4 0.9500
C5 C6 1.394(3)
C5 H5 0.9500
C6 H6 0.9500
C7 C12 1.393(3)
C7 C8 1.397(3)
C8 C9 1.385(3)
C8 H8 0.9500
C9 C10 1.381(3)
C9 H9 0.9500
C10 C11 1.385(3)
C10 H10 0.9500
C11 C12 1.387(3)
C11 H11 0.9500
C12 H12 0.9500
C13 C14 1.412(3)
C13 C18 1.415(3)
C14 C15 1.392(3)
C14 C19 1.516(3)
C15 C16 1.376(3)
C15 H15 0.9500
C16 C17 1.376(3)
C16 H16 0.9500
C17 C18 1.377(3)
C17 H17 0.9500
C18 C22 1.517(3)
C19 C21 1.520(3)
C19 C20 1.533(3)
C19 H19 1.0000
C20 H20A 0.9800
C20 H20B 0.9800
C20 H20C 0.9800
C21 H21A 0.9800
C21 H21B 0.9800
C21 H21C 0.9800
C22 C24 1.521(3)
C22 C23 1.528(3)
C22 H22 1.0000
C23 H23A 0.9800
C23 H23B 0.9800
C23 H23C 0.9800
C24 H24A 0.9800
C24 H24B 0.9800
C24 H24C 0.9800
C25 C26 1.388(3)
C25 C30 1.390(3)
C26 C27 1.389(3)
C26 H26 0.9500
C27 C28 1.380(3)
C27 H27 0.9500
C28 C29 1.383(3)
C28 H28 0.9500
C29 C30 1.383(3)
C29 H29 0.9500
C30 H30 0.9500
C31 C36 1.400(3)
C31 C32 1.418(3)
C32 C33 1.371(3)
C32 H32 0.9500
C33 C34 1.391(3)
C33 H33 0.9500
C34 C35 1.380(3)
C34 H34 0.9500
C35 C36 1.387(3)
C35 H35 0.9500
C36 H36 0.9500
C37 C38 1.505(3)
C37 H37A 0.9900
C37 H37B 0.9900
C38 C39 1.522(3)
C38 H38A 0.9900
C38 H38B 0.9900
C39 C40 1.513(3)
C39 H39A 0.9900
C39 H39B 0.9900
C40 H40A 0.9900
C40 H40B 0.9900
